data_4325575
loop_
_publ_author_name
'Mounim Lebrini'
'Isra\"el M. Mbomekall\'e'
'Anne Dolbecq'
'J\'er\^ome Marrot'
'Patrick Berthet'
'Joseline Ntienoue'
'Francis S\'echeresse'
'Jacky Vigneron'
'Arnaud Etcheberry'

_publ_contact_author
;
      Dr Israel Marty Mbomekalle
      Institut Lavoisier, ILV, UMR CNRS 8180
      Universit\'e de Versailles Saint-Quentin-en-Yvelines
      45 Avenue des Etats Unis
      78035 Versailles cedex
      France
;
_publ_contact_author_email Israel.Mbomekalle@chimie.uvsq.fr
_publ_contact_author_fax '(33) 1 39 25 43 83'
_publ_contact_author_phone '(33) 1 39 25 44 19'
_publ_section_title
;
 Manganese(III)-Containing Wells-Dawson Sandwich-Type Polyoxometalates:
 Comparison with their Manganese(II) Counterparts
;
_journal_name_full 'Inorganic Chemistry'
_journal_page_first 6437
_journal_page_last 6448
_journal_paper_doi 10.1021/ic102237x
_journal_volume 50
_journal_year 2011
_chemical_formula_sum 'As4 H114 Mn3 Na16 O169 W30'
_chemical_formula_weight 9166.75
_chemical_name_systematic
; 

 ? 

;
_space_group_IT_number 14
_symmetry_cell_setting monoclinic
_symmetry_space_group_name_Hall '-P 2ybc'
_symmetry_space_group_name_H-M 'P 1 21/c 1'
_atom_sites_solution_hydrogens none
_atom_sites_solution_primary direct
_atom_sites_solution_secondary difmap
_audit_creation_method SHELXL-97
_cell_angle_alpha 90.00
_cell_angle_beta 90.413(10)
_cell_angle_gamma 90.00
_cell_formula_units_Z 2
_cell_length_a 17.143(3)
_cell_length_b 15.096(3)
_cell_length_c 31.480(6)
_cell_measurement_reflns_used 9881
_cell_measurement_temperature 100(2)
_cell_measurement_theta_max 29.97
_cell_measurement_theta_min 2.38
_cell_volume 8147(3)
_computing_cell_refinement 'Bruker SAINT'
_computing_data_collection 'Bruker APEX2'
_computing_data_reduction 'Bruker SAINT'
_computing_molecular_graphics 'Bruker SHELXTL'
_computing_publication_material 'Bruker SHELXTL'
_computing_structure_refinement 'SHELXL-97 (Sheldrick, 1997)'
_computing_structure_solution 'SHELXS-97 (Sheldrick, 1990)'
_diffrn_ambient_temperature 100(2)
_diffrn_detector_area_resol_mean 512x512
_diffrn_measured_fraction_theta_full 0.990
_diffrn_measured_fraction_theta_max 0.990
_diffrn_measurement_device_type 'CCD area detector'
_diffrn_measurement_method 'phi and omega scans'
_diffrn_radiation_monochromator graphite
_diffrn_radiation_source 'fine-focus sealed tube'
_diffrn_radiation_type MoK\a
_diffrn_radiation_wavelength 0.71073
_diffrn_reflns_av_R_equivalents 0.0672
_diffrn_reflns_av_sigmaI/netI 0.0256
_diffrn_reflns_limit_h_max 24
_diffrn_reflns_limit_h_min -24
_diffrn_reflns_limit_k_max 21
_diffrn_reflns_limit_k_min -21
_diffrn_reflns_limit_l_max 44
_diffrn_reflns_limit_l_min -44
_diffrn_reflns_number 374787
_diffrn_reflns_theta_full 30.21
_diffrn_reflns_theta_max 30.21
_diffrn_reflns_theta_min 1.19
_diffrn_standards_number 0
_exptl_absorpt_coefficient_mu 22.276
_exptl_absorpt_correction_T_max 0.3483
_exptl_absorpt_correction_T_min 0.0948
_exptl_absorpt_correction_type none
_exptl_absorpt_process_details 'SADABS (Sheldrick, V2.10)'
_exptl_crystal_colour orange
_exptl_crystal_density_diffrn 3.737
_exptl_crystal_density_method multi-scan
_exptl_crystal_description parallelepiped
_exptl_crystal_F_000 8138
_exptl_crystal_size_max 0.20
_exptl_crystal_size_mid 0.10
_exptl_crystal_size_min 0.06
_refine_diff_density_max 4.606
_refine_diff_density_min -3.505
_refine_diff_density_rms 0.676
_refine_ls_extinction_method none
_refine_ls_goodness_of_fit_ref 1.107
_refine_ls_hydrogen_treatment none
_refine_ls_matrix_type full
_refine_ls_number_parameters 1027
_refine_ls_number_reflns 23982
_refine_ls_number_restraints 0
_refine_ls_restrained_S_all 1.107
_refine_ls_R_factor_all 0.0843
_refine_ls_R_factor_gt 0.0675
_refine_ls_shift/su_max 0.001
_refine_ls_shift/su_mean 0.000
_refine_ls_structure_factor_coef Fsqd
_refine_ls_weighting_details 'calc w=1/[\s^2^(Fo^2^)+(0.0653P)^2^+1147.8184P] where P=(Fo^2^+2Fc^2^)/3'
_refine_ls_weighting_scheme calc
_refine_ls_wR_factor_gt 0.1868
_refine_ls_wR_factor_ref 0.2094
_reflns_number_gt 20509
_reflns_number_total 23982
_reflns_threshold_expression >2sigma(I)
_cod_data_source_file ic102237x_si_001_2.cif
_cod_data_source_block 3
_cod_original_formula_sum 'H114 As4 Mn3 Na16 O169 W30'
_cod_database_code 4325575

loop_
_symmetry_equiv_pos_as_xyz
'x, y, z'
'-x, y+1/2, -z+1/2'
'-x, -y, -z'
'x, -y-1/2, z-1/2'

loop_
_atom_site_label
_atom_site_type_symbol
_atom_site_fract_x
_atom_site_fract_y
_atom_site_fract_z
_atom_site_U_iso_or_equiv
_atom_site_adp_type
_atom_site_occupancy
_atom_site_symmetry_multiplicity
_atom_site_calc_flag
_atom_site_refinement_flags
W1 W 0.60354(3) 0.72784(4) 0.292916(19) 0.02405(12) Uani 1 1 d .
W2 W 0.60436(3) 0.56803(4) 0.369526(19) 0.02160(12) Uani 1 1 d .
W3 W 0.50066(3) 0.75804(4) 0.38372(2) 0.02243(12) Uani 1 1 d .
W4 W 0.60674(3) 0.97196(3) 0.401889(18) 0.01653(10) Uani 1 1 d .
W5 W 0.70911(3) 0.94135(4) 0.312450(17) 0.01763(10) Uani 1 1 d .
W6 W 0.82153(3) 0.73194(4) 0.296899(16) 0.01819(11) Uani 1 1 d .
W7 W 0.82249(3) 0.57608(3) 0.372650(16) 0.01492(10) Uani 1 1 d .
W8 W 0.70934(3) 0.60970(3) 0.472038(16) 0.01403(10) Uani 1 1 d .
W9 W 0.60593(3) 0.79868(3) 0.486052(17) 0.01531(10) Uani 1 1 d .
W10 W 0.78790(3) 0.90222(3) 0.537251(15) 0.01203(9) Uani 1 1 d .
W11 W 0.78549(3) 1.07753(3) 0.455046(16) 0.01296(9) Uani 1 1 d .
W12 W 0.88907(3) 1.04750(3) 0.365458(16) 0.01398(9) Uani 1 1 d .
W13 W 1.00253(3) 0.84318(3) 0.348835(16) 0.01470(10) Uani 1 1 d .
W14 W 1.00500(3) 0.68473(3) 0.423848(16) 0.01236(9) Uani 1 1 d .
W15 W 0.89298(3) 0.71593(3) 0.521989(15) 0.01075(9) Uani 1 1 d .
As1 As 0.70787(7) 0.76867(8) 0.38919(4) 0.0118(2) Uani 1 1 d .
As2 As 0.90155(6) 0.88341(7) 0.44441(4) 0.0087(2) Uani 1 1 d .
Mn1 Mn 0.99885(10) 1.07829(11) 0.46273(6) 0.0116(4) Uani 1 1 d .
Mn2 Mn 1.1034(2) 0.8939(3) 0.44867(13) 0.0105(8) Uani 0.50 1 d P
O1 O 0.5702(7) 0.7210(8) 0.2412(4) 0.0300(19) Uani 1 1 d .
O2 O 0.7087(6) 0.6996(7) 0.2882(3) 0.024(2) Uani 1 1 d .
O3 O 0.6297(6) 0.8482(7) 0.2985(3) 0.024(2) Uani 1 1 d .
O4 O 0.6004(8) 0.6073(6) 0.3149(3) 0.0307(19) Uani 1 1 d .
O5 O 0.5124(8) 0.7691(12) 0.3268(5) 0.061(3) Uani 1 1 d .
O6 O 0.6274(5) 0.7198(6) 0.3660(3) 0.018(2) Uani 1 1 d .
O7 O 0.5698(7) 0.4585(7) 0.3678(4) 0.033(3) Uani 1 1 d .
O8 O 0.6299(6) 0.5815(6) 0.4269(3) 0.021(2) Uani 1 1 d .
O9 O 0.7084(6) 0.5578(6) 0.3564(3) 0.023(2) Uani 1 1 d .
O10 O 0.5055(7) 0.6305(8) 0.3815(4) 0.0300(19) Uani 1 1 d .
O11 O 0.4018(6) 0.7752(9) 0.3891(4) 0.031(3) Uani 1 1 d .
O12 O 0.5358(6) 0.7524(6) 0.4402(3) 0.020(2) Uani 1 1 d .
O13 O 0.5384(5) 0.8737(6) 0.3812(3) 0.018(2) Uani 1 1 d .
O14 O 0.5331(6) 1.0481(7) 0.4111(4) 0.023(2) Uani 1 1 d .
O15 O 0.6062(5) 0.9021(7) 0.4532(3) 0.021(2) Uani 1 1 d .
O16 O 0.6905(6) 1.0319(7) 0.4210(4) 0.025(2) Uani 1 1 d .
O17 O 0.6269(6) 0.9989(7) 0.3435(3) 0.023(2) Uani 1 1 d .
O18 O 0.7020(5) 0.8763(6) 0.3785(3) 0.0149(18) Uani 1 1 d .
O19 O 0.6996(6) 0.9962(8) 0.2643(4) 0.033(3) Uani 1 1 d .
O20 O 0.7859(5) 1.0069(7) 0.3378(3) 0.018(2) Uani 1 1 d .
O21 O 0.7809(6) 0.8497(7) 0.2986(3) 0.020(2) Uani 1 1 d .
O22 O 0.8447(7) 0.7207(8) 0.2444(3) 0.028(3) Uani 1 1 d .
O23 O 0.9135(6) 0.7681(6) 0.3186(3) 0.020(2) Uani 1 1 d .
O24 O 0.8368(6) 0.6090(6) 0.3142(3) 0.020(2) Uani 1 1 d .
O25 O 0.7875(5) 0.7221(6) 0.3675(3) 0.0162(19) Uani 1 1 d .
O26 O 0.9136(5) 0.6223(7) 0.3894(3) 0.018(2) Uani 1 1 d .
O27 O 0.8473(6) 0.4642(7) 0.3696(3) 0.021(2) Uani 1 1 d .
O28 O 0.7805(5) 0.5825(6) 0.4277(3) 0.0155(19) Uani 1 1 d .
O29 O 0.6966(6) 0.5080(7) 0.4973(3) 0.022(2) Uani 1 1 d .
O30 O 0.7875(5) 0.6579(6) 0.5032(3) 0.0154(19) Uani 1 1 d .
O31 O 0.6271(6) 0.6762(7) 0.5003(3) 0.022(2) Uani 1 1 d .
O32 O 0.7028(5) 0.7477(6) 0.4411(3) 0.0161(19) Uani 1 1 d .
O33 O 0.5321(6) 0.8207(7) 0.5221(4) 0.030(3) Uani 1 1 d .
O34 O 0.6916(5) 0.8364(7) 0.5164(3) 0.019(2) Uani 1 1 d .
O35 O 0.7384(5) 0.9358(7) 0.5821(3) 0.017(2) Uani 1 1 d .
O36 O 0.8810(5) 0.9543(6) 0.5457(3) 0.0152(18) Uani 1 1 d .
O37 O 0.7570(5) 0.9884(6) 0.4950(3) 0.0163(19) Uani 1 1 d .
O38 O 0.8221(5) 0.7869(6) 0.5573(3) 0.0156(19) Uani 1 1 d .
O39 O 0.8470(5) 0.8311(6) 0.4815(3) 0.0127(17) Uani 1 1 d .
O40 O 0.7350(5) 1.1684(6) 0.4733(3) 0.019(2) Uani 1 1 d .
O41 O 0.8782(5) 1.0963(6) 0.4795(3) 0.0166(19) Uani 1 1 d .
O42 O 0.8213(8) 1.1189(6) 0.4006(3) 0.0307(19) Uani 1 1 d .
O43 O 0.8463(6) 0.9611(6) 0.4199(3) 0.0166(19) Uani 1 1 d .
O44 O 0.9050(6) 1.1226(7) 0.3241(3) 0.023(2) Uani 1 1 d .
O45 O 0.9729(5) 1.0699(6) 0.3980(3) 0.017(2) Uani 1 1 d .
O46 O 0.9276(5) 0.9382(6) 0.3434(3) 0.018(2) Uani 1 1 d .
O47 O 1.0523(6) 0.8474(7) 0.3021(3) 0.023(2) Uani 1 1 d .
O48 O 1.0663(6) 0.9001(7) 0.3826(3) 0.023(2) Uani 1 1 d .
O49 O 1.0346(5) 0.7251(7) 0.3683(3) 0.018(2) Uani 1 1 d .
O50 O 0.9334(5) 0.8083(5) 0.4087(3) 0.0127(17) Uani 1 1 d .
O51 O 1.0538(6) 0.5826(6) 0.4246(3) 0.021(2) Uani 1 1 d .
O52 O 1.0711(5) 0.7536(6) 0.4522(3) 0.0162(19) Uani 1 1 d .
O53 O 0.9322(5) 0.6719(6) 0.4698(3) 0.018(2) Uani 1 1 d .
O54 O 0.9126(6) 0.6295(7) 0.5568(3) 0.020(2) Uani 1 1 d .
O55 O 0.9743(5) 0.7854(5) 0.5335(3) 0.0133(18) Uani 1 1 d .
O56 O 0.9795(5) 0.9334(6) 0.4680(3) 0.0152(19) Uani 1 1 d .
O57 O 1.2331(8) 0.8711(12) 0.4273(5) 0.061(3) Uani 1 1 d .
Na1 Na 1.0211(4) 0.5580(4) 0.5916(2) 0.0260(14) Uani 1 1 d .
Na2 Na 1.1111(13) 0.9004(12) 0.4527(8) 0.050(6) Uani 0.50 1 d P
Na3 Na 0.7187(5) 0.4005(5) 0.5487(3) 0.0405(19) Uani 1 1 d .
Na4 Na 0.4006(4) 1.0677(6) 0.4163(3) 0.0413(19) Uani 1 1 d .
Na5 Na 0.9650(13) 1.2723(12) 0.3348(5) 0.055(5) Uani 0.50 1 d P
Na6 Na 0.7698(8) 1.0146(9) 0.6448(5) 0.034(3) Uani 0.50 1 d P
Na7 Na 0.6081(5) 0.3926(5) 0.4457(3) 0.050(2) Uani 1 1 d .
Na8 Na 0.6995(9) 0.5527(11) 0.6343(6) 0.046(4) Uani 0.50 1 d P
Na9 Na 0.5146(15) 0.7538(17) 0.1717(7) 0.094(7) Uani 0.50 1 d P
Na10 Na 0.9393(10) 1.0990(12) 0.2530(5) 0.046(4) Uani 0.50 1 d P
Na11 Na 1.0266(14) 0.8856(14) 0.2276(6) 0.064(6) Uani 0.50 1 d P
Na12 Na 0.696(2) 0.253(2) 0.2877(9) 0.142(11) Uani 0.50 1 d P
O1W O 0.4874(7) 0.4368(10) 0.4691(5) 0.045(4) Uani 1 1 d .
O2W O 1.0704(6) 0.5190(7) 0.5241(4) 0.025(2) Uani 1 1 d .
O3W O 1.0721(8) 0.7071(9) 0.5934(4) 0.040(3) Uani 1 1 d .
O4W O 0.914(4) 1.093(3) 0.1835(19) 0.127(15) Uani 0.50 1 d P
O5W O 0.8198(7) 0.3513(8) 0.5018(4) 0.030(3) Uani 1 1 d .
O6W O 1.0059(10) 0.7415(14) 0.2300(6) 0.075(5) Uani 1 1 d .
O7W O 0.7981(8) 0.5016(11) 0.5860(5) 0.048(4) Uani 1 1 d .
O8W O 0.3950(8) 0.9529(10) 0.4698(5) 0.044(4) Uani 1 1 d .
O9W O 0.9632(11) 0.5754(15) 0.6564(6) 0.068(5) Uani 1 1 d .
O10W O 0.9032(11) 0.9483(12) 0.2500(6) 0.062(4) Uani 1 1 d .
O11W O 0.7381(8) 0.3590(9) 0.4221(5) 0.040(3) Uani 1 1 d .
O12W O 0.3735(10) 0.9626(13) 0.3600(6) 0.071(5) Uani 1 1 d .
O13W O 0.6335(9) 0.2984(9) 0.5102(6) 0.061(5) Uani 1 1 d .
O14W O 0.6964(14) 0.6811(12) 0.5895(6) 0.070(5) Uani 1 1 d .
O15W O 0.6149(8) 0.4697(10) 0.5878(6) 0.055(4) Uani 1 1 d .
O16W O 0.543(2) 1.036(3) 0.2262(13) 0.075(5) Uani 0.50 1 d P
O17W O 0.7513(16) 0.2972(12) 0.6031(6) 0.086(7) Uani 1 1 d .
O18W O 0.7053(11) 0.2268(12) 0.3623(6) 0.067(5) Uani 1 1 d .
O19W O 0.8858(11) 0.9374(17) 0.6632(7) 0.095(7) Uani 1 1 d .
O20W O 0.7217(15) 0.8889(16) 0.6936(7) 0.090(7) Uani 1 1 d .
O21W O 0.3927(18) 1.1859(19) 0.3687(9) 0.113(9) Uani 1 1 d .
O22W O 1.0774(15) 1.0220(16) 0.2536(6) 0.086(6) Uani 1 1 d .
O23W O 0.5655(13) 0.2603(16) 0.4127(8) 0.086(6) Uani 1 1 d .
O24W O 0.7985(15) 1.159(2) 0.2567(10) 0.073(9) Uani 0.50 1 d P
O25W O 0.7836(14) 1.132(2) 0.6935(10) 0.055(8) Uani 0.50 1 d P
O26W O 0.435(2) 0.6479(17) 0.1936(10) 0.074(8) Uani 0.50 1 d P
O27W O 0.779(3) 0.626(3) 0.6856(13) 0.090(7) Uani 0.50 1 d P
O28W O 0.902(3) 0.774(3) 0.6394(13) 0.086(6) Uani 0.50 1 d P
O29W O 0.652(3) 1.244(3) 0.2110(16) 0.086(6) Uani 0.50 1 d P
O30W O 1.163(2) 0.864(2) 0.2103(13) 0.062(4) Uani 0.50 1 d P
O31W O 0.718(2) 1.006(3) 0.7607(12) 0.068(5) Uani 0.50 1 d P
O32W O 0.387(4) 0.863(4) 0.2190(17) 0.113(9) Uani 0.50 1 d P
O33W O 0.587(4) 0.886(3) 0.1762(19) 0.127(15) Uani 0.50 1 d P
O34W O 0.844(3) 1.323(3) 0.3089(11) 0.070(5) Uani 0.50 1 d P

loop_
_atom_site_aniso_label
_atom_site_aniso_U_11
_atom_site_aniso_U_22
_atom_site_aniso_U_33
_atom_site_aniso_U_23
_atom_site_aniso_U_13
_atom_site_aniso_U_12
W1 0.0182(2) 0.0269(3) 0.0269(3) -0.0003(2) -0.0085(2) -0.0038(2)
W2 0.0153(2) 0.0206(2) 0.0288(3) -0.0022(2) -0.00550(19) -0.00510(19)
W3 0.0118(2) 0.0227(2) 0.0327(3) 0.0012(2) -0.00492(19) -0.00338(19)
W4 0.00806(18) 0.0138(2) 0.0277(2) 0.00163(18) -0.00383(17) 0.00170(16)
W5 0.0139(2) 0.0185(2) 0.0204(2) 0.00487(18) -0.00623(17) -0.00008(17)
W6 0.0189(2) 0.0204(2) 0.0152(2) -0.00077(18) -0.00264(17) 0.00030(19)
W7 0.0147(2) 0.01079(19) 0.0192(2) -0.00268(16) -0.00241(17) -0.00013(16)
W8 0.01077(18) 0.01088(19) 0.0204(2) 0.00089(16) -0.00126(16) -0.00299(15)
W9 0.00798(18) 0.0141(2) 0.0239(2) 0.00009(18) 0.00118(17) -0.00118(16)
W10 0.00817(17) 0.01025(18) 0.0177(2) -0.00095(16) 0.00050(15) -0.00019(15)
W11 0.00882(17) 0.00821(18) 0.0218(2) 0.00098(16) -0.00197(16) 0.00161(15)
W12 0.01121(18) 0.01224(19) 0.0184(2) 0.00459(16) -0.00245(16) -0.00017(16)
W13 0.01192(19) 0.0165(2) 0.0157(2) 0.00153(17) 0.00092(16) 0.00048(16)
W14 0.00956(18) 0.00880(18) 0.0187(2) -0.00020(16) -0.00120(16) 0.00122(15)
W15 0.00940(17) 0.00712(17) 0.01571(19) 0.00144(15) -0.00147(15) -0.00062(14)
As1 0.0089(4) 0.0110(5) 0.0155(5) -0.0001(4) -0.0030(4) -0.0002(4)
As2 0.0078(4) 0.0057(4) 0.0125(5) 0.0003(4) -0.0005(4) 0.0003(4)
Mn1 0.0090(7) 0.0070(7) 0.0188(8) 0.0020(6) -0.0035(6) -0.0015(6)
Mn2 0.0122(15) 0.0064(15) 0.0128(15) -0.0034(12) -0.0056(13) -0.0036(12)
O1 0.024(3) 0.029(4) 0.037(4) -0.001(3) -0.006(3) -0.007(3)
O2 0.022(5) 0.022(5) 0.029(5) -0.004(4) -0.003(4) -0.003(4)
O3 0.030(5) 0.025(5) 0.016(4) 0.004(4) -0.007(4) -0.007(4)
O4 0.071(5) 0.005(3) 0.016(3) -0.001(2) 0.024(3) 0.004(3)
O5 0.035(4) 0.094(7) 0.053(5) 0.047(5) 0.014(4) 0.032(5)
O6 0.011(4) 0.013(4) 0.029(5) 0.004(3) -0.008(3) -0.002(3)
O7 0.035(5) 0.023(5) 0.041(6) -0.007(4) -0.007(5) -0.023(4)
O8 0.021(4) 0.013(4) 0.028(5) 0.003(4) -0.006(4) -0.006(3)
O9 0.023(5) 0.014(4) 0.032(5) 0.003(4) -0.003(4) -0.008(4)
O10 0.024(3) 0.029(4) 0.037(4) -0.001(3) -0.006(3) -0.007(3)
O11 0.008(4) 0.044(6) 0.041(6) 0.002(5) 0.000(4) 0.003(4)
O12 0.017(4) 0.016(4) 0.028(5) -0.009(4) -0.004(4) -0.007(3)
O13 0.010(3) 0.020(4) 0.025(4) 0.002(4) -0.009(3) -0.010(3)
O14 0.015(4) 0.020(4) 0.035(5) 0.003(4) -0.005(4) 0.007(4)
O15 0.008(4) 0.025(5) 0.031(5) 0.003(4) -0.003(3) 0.004(3)
O16 0.014(4) 0.023(5) 0.036(6) 0.001(4) -0.005(4) 0.004(4)
O17 0.018(4) 0.023(5) 0.030(5) 0.001(4) -0.002(4) -0.006(4)
O18 0.015(4) 0.016(4) 0.014(4) 0.005(3) -0.006(3) 0.002(3)
O19 0.015(4) 0.034(6) 0.049(7) 0.006(5) -0.012(4) -0.002(4)
O20 0.010(4) 0.022(4) 0.023(4) 0.001(4) -0.005(3) 0.001(3)
O21 0.016(4) 0.017(4) 0.027(5) 0.003(4) -0.002(4) 0.003(3)
O22 0.028(5) 0.033(6) 0.022(5) 0.001(4) 0.005(4) 0.005(4)
O23 0.026(5) 0.015(4) 0.017(4) 0.003(3) 0.002(4) 0.002(4)
O24 0.032(5) 0.017(4) 0.010(4) -0.005(3) 0.001(4) 0.005(4)
O25 0.020(4) 0.010(4) 0.019(4) 0.004(3) 0.005(3) 0.006(3)
O26 0.009(3) 0.022(4) 0.022(4) -0.002(4) -0.004(3) 0.001(3)
O27 0.023(4) 0.017(4) 0.025(5) 0.001(4) -0.002(4) 0.004(4)
O28 0.017(4) 0.007(3) 0.022(4) -0.002(3) -0.006(3) -0.009(3)
O29 0.017(4) 0.020(4) 0.031(5) 0.002(4) 0.003(4) -0.002(4)
O30 0.015(4) 0.013(4) 0.018(4) 0.000(3) -0.002(3) -0.003(3)
O31 0.015(4) 0.020(4) 0.031(5) 0.002(4) 0.005(4) -0.002(4)
O32 0.015(4) 0.008(3) 0.025(4) 0.004(3) -0.004(3) 0.003(3)
O33 0.023(5) 0.024(5) 0.042(6) -0.004(5) 0.015(4) 0.002(4)
O34 0.013(4) 0.024(5) 0.019(4) 0.001(4) 0.000(3) 0.001(3)
O35 0.010(4) 0.025(4) 0.018(4) -0.005(3) 0.008(3) -0.007(3)
O36 0.008(3) 0.017(4) 0.020(4) -0.004(3) -0.005(3) 0.005(3)
O37 0.004(3) 0.017(4) 0.028(5) 0.003(4) -0.004(3) 0.005(3)
O38 0.015(4) 0.011(4) 0.021(4) -0.002(3) 0.003(3) 0.002(3)
O39 0.008(3) 0.013(4) 0.017(4) -0.002(3) 0.000(3) -0.006(3)
O40 0.017(4) 0.008(4) 0.032(5) 0.007(3) 0.008(4) 0.009(3)
O41 0.014(4) 0.012(4) 0.025(4) -0.002(3) 0.001(3) 0.001(3)
O42 0.071(5) 0.005(3) 0.016(3) -0.001(2) 0.024(3) 0.004(3)
O43 0.021(4) 0.007(3) 0.022(4) 0.006(3) 0.005(3) -0.004(3)
O44 0.017(4) 0.026(5) 0.027(5) 0.011(4) -0.005(4) -0.004(4)
O45 0.011(4) 0.010(4) 0.031(5) 0.001(3) 0.002(3) -0.005(3)
O46 0.008(3) 0.017(4) 0.027(5) 0.000(4) -0.004(3) 0.005(3)
O47 0.024(5) 0.027(5) 0.019(4) 0.009(4) 0.007(4) 0.004(4)
O48 0.022(4) 0.022(5) 0.025(5) 0.000(4) -0.001(4) 0.001(4)
O49 0.011(4) 0.022(4) 0.019(4) 0.001(4) 0.004(3) 0.006(3)
O50 0.012(3) 0.006(3) 0.020(4) 0.004(3) -0.001(3) 0.003(3)
O51 0.020(4) 0.011(4) 0.032(5) -0.001(4) 0.001(4) 0.009(3)
O52 0.010(4) 0.017(4) 0.022(4) 0.000(3) -0.005(3) -0.002(3)
O53 0.015(4) 0.020(4) 0.019(4) 0.004(3) 0.006(3) 0.004(3)
O54 0.020(4) 0.019(4) 0.021(4) 0.001(4) 0.001(4) 0.002(4)
O55 0.008(3) 0.004(3) 0.027(4) 0.001(3) -0.003(3) -0.004(3)
O56 0.014(4) 0.014(4) 0.018(4) -0.002(3) 0.002(3) 0.002(3)
O57 0.035(4) 0.094(7) 0.053(5) 0.047(5) 0.014(4) 0.032(5)
Na1 0.023(3) 0.023(3) 0.032(3) 0.004(2) 0.000(2) 0.007(2)
Na2 0.057(11) 0.019(7) 0.073(13) 0.002(7) -0.026(9) -0.023(7)
Na3 0.038(4) 0.029(3) 0.055(4) 0.015(3) 0.012(3) 0.003(3)
Na4 0.021(3) 0.048(4) 0.054(4) 0.011(4) 0.005(3) 0.006(3)
Na5 0.099(14) 0.043(9) 0.023(6) 0.002(6) 0.020(8) -0.011(9)
Na6 0.026(6) 0.033(7) 0.041(7) -0.009(6) -0.008(5) 0.011(5)
Na7 0.040(4) 0.026(3) 0.085(6) 0.002(4) 0.025(4) 0.000(3)
Na8 0.033(7) 0.035(7) 0.072(11) 0.010(8) -0.004(7) -0.004(6)
Na9 0.124(15) 0.098(14) 0.062(12) -0.028(10) 0.036(12) -0.080(12)
Na10 0.051(9) 0.055(9) 0.032(7) 0.015(7) 0.010(6) -0.017(7)
Na11 0.094(14) 0.054(10) 0.045(9) 0.019(8) 0.021(9) -0.007(10)
Na12 0.24(3) 0.118(19) 0.072(14) -0.028(13) -0.070(17) 0.112(19)
O1W 0.020(5) 0.044(7) 0.070(9) 0.001(7) 0.005(6) 0.000(5)
O2W 0.029(5) 0.013(4) 0.032(5) -0.003(4) -0.006(4) 0.001(4)
O3W 0.046(7) 0.029(6) 0.044(7) 0.003(5) -0.023(5) -0.006(5)
O4W 0.18(4) 0.055(18) 0.15(3) 0.015(19) 0.09(3) 0.00(2)
O5W 0.023(5) 0.029(5) 0.040(6) 0.005(5) 0.001(5) 0.004(4)
O6W 0.055(8) 0.085(10) 0.084(11) -0.026(9) -0.020(8) 0.043(8)
O7W 0.034(6) 0.055(8) 0.055(8) 0.015(7) 0.006(6) -0.012(6)
O8W 0.030(6) 0.044(7) 0.057(8) -0.006(7) 0.011(6) 0.003(6)
O9W 0.062(9) 0.090(12) 0.053(9) -0.004(9) 0.007(7) 0.002(9)
O10W 0.055(8) 0.054(9) 0.077(10) 0.001(8) -0.009(8) -0.007(7)
O11W 0.034(6) 0.035(6) 0.050(7) 0.003(6) 0.008(6) -0.004(5)
O12W 0.054(8) 0.078(10) 0.080(12) -0.028(9) -0.008(8) 0.045(8)
O13W 0.048(7) 0.017(5) 0.118(13) -0.005(7) 0.040(8) -0.003(5)
O14W 0.112(14) 0.050(8) 0.047(8) -0.009(7) 0.008(9) 0.000(9)
O15W 0.027(6) 0.041(7) 0.096(12) -0.010(8) 0.022(7) -0.011(6)
O16W 0.055(8) 0.085(10) 0.084(11) -0.026(9) -0.020(8) 0.043(8)
O17W 0.16(2) 0.040(9) 0.053(10) 0.006(8) -0.007(12) 0.027(11)
O18W 0.075(10) 0.065(10) 0.061(10) -0.001(8) -0.024(8) 0.037(9)
O19W 0.053(10) 0.130(17) 0.101(14) 0.062(13) 0.032(10) 0.003(11)
O20W 0.113(16) 0.094(14) 0.062(10) 0.025(10) -0.018(10) -0.007(13)
O21W 0.14(2) 0.100(16) 0.095(15) 0.032(13) 0.013(15) 0.030(16)
O22W 0.118(15) 0.085(13) 0.056(10) 0.001(9) 0.013(10) -0.030(12)
O23W 0.063(11) 0.087(13) 0.107(15) 0.016(12) 0.015(10) -0.009(10)
O24W 0.032(11) 0.11(2) 0.072(15) 0.069(15) -0.042(11) -0.036(13)
O25W 0.013(9) 0.073(17) 0.079(18) -0.047(15) 0.009(11) -0.014(11)
O26W 0.122(19) 0.016(10) 0.082(16) -0.007(10) -0.090(14) -0.008(13)
O27W 0.113(16) 0.094(14) 0.062(10) 0.025(10) -0.018(10) -0.007(13)
O28W 0.118(15) 0.085(13) 0.056(10) 0.001(9) 0.013(10) -0.030(12)
O29W 0.063(11) 0.087(13) 0.107(15) 0.016(12) 0.015(10) -0.009(10)
O30W 0.055(8) 0.054(9) 0.077(10) 0.001(8) -0.009(8) -0.007(7)
O31W 0.062(9) 0.090(12) 0.053(9) -0.004(9) 0.007(7) 0.002(9)
O32W 0.14(2) 0.100(16) 0.095(15) 0.032(13) 0.013(15) 0.030(16)
O33W 0.18(4) 0.055(18) 0.15(3) 0.015(19) 0.09(3) 0.00(2)
O34W 0.112(14) 0.050(8) 0.047(8) -0.009(7) 0.008(9) 0.000(9)

loop_
_atom_type_symbol
_atom_type_description
_atom_type_scat_dispersion_real
_atom_type_scat_dispersion_imag
_atom_type_scat_source
O O 0.0106 0.0060 'International Tables Vol C Tables 4.2.6.8 and 6.1.1.4'
Mn Mn 0.3368 0.7283 'International Tables Vol C Tables 4.2.6.8 and 6.1.1.4'
As As 0.0499 2.0058 'International Tables Vol C Tables 4.2.6.8 and 6.1.1.4'
W W -0.8490 6.8722 'International Tables Vol C Tables 4.2.6.8 and 6.1.1.4'
Na Na 0.0362 0.0249 'International Tables Vol C Tables 4.2.6.8 and 6.1.1.4'
H H 0.0000 0.0000 'International Tables Vol C Tables 4.2.6.8 and 6.1.1.4'

loop_
_geom_angle_atom_site_label_1
_geom_angle_atom_site_label_2
_geom_angle_atom_site_label_3
_geom_angle
_geom_angle_site_symmetry_1
_geom_angle_site_symmetry_3
O1 W1 O2 103.0(5) . .
O1 W1 O3 102.9(5) . .
O2 W1 O3 89.9(5) . .
O1 W1 O4 105.6(5) . .
O2 W1 O4 81.0(5) . .
O3 W1 O4 151.3(4) . .
O1 W1 O5 105.5(6) . .
O2 W1 O5 151.3(6) . .
O3 W1 O5 80.6(6) . .
O4 W1 O5 94.5(6) . .
O1 W1 O6 168.7(4) . .
O2 W1 O6 84.5(4) . .
O3 W1 O6 85.3(4) . .
O4 W1 O6 66.9(4) . .
O5 W1 O6 67.9(5) . .
O7 W2 O4 105.5(5) . .
O7 W2 O9 103.9(5) . .
O4 W2 O9 81.1(5) . .
O7 W2 O8 102.0(5) . .
O4 W2 O8 152.4(4) . .
O9 W2 O8 90.3(5) . .
O7 W2 O10 99.5(5) . .
O4 W2 O10 89.9(5) . .
O9 W2 O10 156.4(5) . .
O8 W2 O10 87.7(5) . .
O7 W2 O6 169.1(5) . .
O4 W2 O6 68.9(4) . .
O9 W2 O6 84.7(4) . .
O8 W2 O6 84.3(4) . .
O10 W2 O6 71.7(4) . .
O7 W2 Na7 47.7(4) . .
O4 W2 Na7 151.2(3) . .
O9 W2 Na7 94.3(3) . .
O8 W2 Na7 55.1(3) . .
O10 W2 Na7 103.7(4) . .
O6 W2 Na7 139.4(3) . .
O11 W3 O5 101.5(6) . .
O11 W3 O13 101.8(5) . .
O5 W3 O13 80.3(7) . .
O11 W3 O12 102.9(5) . .
O5 W3 O12 154.8(5) . .
O13 W3 O12 88.5(4) . .
O11 W3 O10 101.3(6) . .
O5 W3 O10 92.9(7) . .
O13 W3 O10 156.7(4) . .
O12 W3 O10 88.6(5) . .
O11 W3 O6 169.7(5) . .
O5 W3 O6 71.0(5) . .
O13 W3 O6 84.1(4) . .
O12 W3 O6 85.6(4) . .
O10 W3 O6 72.7(4) . .
O14 W4 O16 101.0(5) . .
O14 W4 O17 99.0(5) . .
O16 W4 O17 93.7(5) . .
O14 W4 O15 102.4(5) . .
O16 W4 O15 90.2(5) . .
O17 W4 O15 157.0(4) . .
O14 W4 O13 96.9(4) . .
O16 W4 O13 161.6(4) . .
O17 W4 O13 87.4(4) . .
O15 W4 O13 82.0(4) . .
O14 W4 O18 171.0(4) . .
O16 W4 O18 81.7(4) . .
O17 W4 O18 72.1(4) . .
O15 W4 O18 86.1(4) . .
O13 W4 O18 81.2(4) . .
O19 W5 O20 100.7(5) . .
O19 W5 O21 101.8(5) . .
O20 W5 O21 91.6(4) . .
O19 W5 O17 99.4(5) . .
O20 W5 O17 93.6(4) . .
O21 W5 O17 156.8(4) . .
O19 W5 O3 94.8(5) . .
O20 W5 O3 164.3(4) . .
O21 W5 O3 83.0(4) . .
O17 W5 O3 86.0(4) . .
O19 W5 O18 170.9(4) . .
O20 W5 O18 83.1(4) . .
O21 W5 O18 86.3(4) . .
O17 W5 O18 72.0(4) . .
O3 W5 O18 81.9(4) . .
O22 W6 O23 100.8(5) . .
O22 W6 O21 101.9(5) . .
O23 W6 O21 91.5(4) . .
O22 W6 O24 98.3(5) . .
O23 W6 O24 93.9(4) . .
O21 W6 O24 157.7(4) . .
O22 W6 O2 94.3(5) . .
O23 W6 O2 164.8(4) . .
O21 W6 O2 83.1(4) . .
O24 W6 O2 86.2(4) . .
O22 W6 O25 170.6(5) . .
O23 W6 O25 83.2(4) . .
O21 W6 O25 86.4(4) . .
O24 W6 O25 72.8(3) . .
O2 W6 O25 82.3(4) . .
O27 W7 O26 100.4(5) . .
O27 W7 O28 101.3(4) . .
O26 W7 O28 92.7(4) . .
O27 W7 O24 99.5(4) . .
O26 W7 O24 93.7(4) . .
O28 W7 O24 156.8(4) . .
O27 W7 O9 95.1(4) . .
O26 W7 O9 164.4(4) . .
O28 W7 O9 82.3(4) . .
O24 W7 O9 85.6(4) . .
O27 W7 O25 172.7(4) . .
O26 W7 O25 82.7(4) . .
O28 W7 O25 85.1(3) . .
O24 W7 O25 73.6(4) . .
O9 W7 O25 82.1(4) . .
O27 W7 Na1 43.8(4) . 3_766
O26 W7 Na1 58.0(3) . 3_766
O28 W7 Na1 91.8(3) . 3_766
O24 W7 Na1 110.5(3) . 3_766
O9 W7 Na1 136.6(3) . 3_766
O25 W7 Na1 140.5(3) . 3_766
O29 W8 O30 101.7(4) . .
O29 W8 O28 103.2(4) . .
O30 W8 O28 90.5(4) . .
O29 W8 O31 98.7(5) . .
O30 W8 O31 94.6(4) . .
O28 W8 O31 156.0(4) . .
O29 W8 O8 92.8(4) . .
O30 W8 O8 165.1(4) . .
O28 W8 O8 82.6(4) . .
O31 W8 O8 86.7(4) . .
O29 W8 O32 169.7(4) . .
O30 W8 O32 84.2(4) . .
O28 W8 O32 85.1(4) . .
O31 W8 O32 72.2(4) . .
O8 W8 O32 82.1(4) . .
O33 W9 O34 100.7(5) . .
O33 W9 O15 101.9(5) . .
O34 W9 O15 91.3(4) . .
O33 W9 O31 99.7(5) . .
O34 W9 O31 91.6(4) . .
O15 W9 O31 157.3(4) . .
O33 W9 O12 95.8(5) . .
O34 W9 O12 163.5(4) . .
O15 W9 O12 84.1(4) . .
O31 W9 O12 86.8(4) . .
O33 W9 O32 171.5(4) . .
O34 W9 O32 81.2(4) . .
O15 W9 O32 86.3(4) . .
O31 W9 O32 72.0(4) . .
O12 W9 O32 82.7(4) . .
O33 W9 Na4 47.4(4) . 3_676
O34 W9 Na4 54.9(3) . 3_676
O15 W9 Na4 90.3(4) . 3_676
O31 W9 Na4 109.7(3) . 3_676
O12 W9 Na4 140.6(3) . 3_676
O32 W9 Na4 135.9(3) . 3_676
O35 W10 O36 101.0(4) . .
O35 W10 O37 103.3(4) . .
O36 W10 O37 92.6(4) . .
O35 W10 O38 98.5(4) . .
O36 W10 O38 94.5(4) . .
O37 W10 O38 155.3(4) . .
O35 W10 O34 90.3(4) . .
O36 W10 O34 168.6(4) . .
O37 W10 O34 83.6(4) . .
O38 W10 O34 84.8(4) . .
O35 W10 O39 169.2(4) . .
O36 W10 O39 85.5(4) . .
O37 W10 O39 84.8(4) . .
O38 W10 O39 72.3(3) . .
O34 W10 O39 83.4(3) . .
O35 W10 Na2 85.5(5) . 3_776
O36 W10 Na2 33.5(5) . 3_776
O37 W10 Na2 67.5(5) . 3_776
O38 W10 Na2 126.3(5) . 3_776
O34 W10 Na2 148.8(5) . 3_776
O39 W10 Na2 104.4(5) . 3_776
O35 W10 Na4 35.0(3) . 3_676
O36 W10 Na4 133.3(3) . 3_676
O37 W10 Na4 87.3(3) . 3_676
O38 W10 Na4 104.6(3) . 3_676
O34 W10 Na4 57.4(3) . 3_676
O39 W10 Na4 140.7(2) . 3_676
Na2 W10 Na4 107.8(4) 3_776 3_676
O40 W11 O41 100.2(4) . .
O40 W11 O37 102.1(4) . .
O41 W11 O37 93.4(4) . .
O40 W11 O42 101.7(4) . .
O41 W11 O42 92.5(5) . .
O37 W11 O42 154.0(4) . .
O40 W11 O16 92.5(4) . .
O41 W11 O16 167.3(4) . .
O37 W11 O16 84.4(4) . .
O42 W11 O16 84.4(5) . .
O40 W11 O43 171.0(4) . .
O41 W11 O43 85.7(4) . .
O37 W11 O43 84.2(4) . .
O42 W11 O43 71.0(4) . .
O16 W11 O43 81.7(4) . .
O40 W11 Na2 84.1(5) . 3_776
O41 W11 Na2 32.9(5) . 3_776
O37 W11 Na2 69.0(4) . 3_776
O42 W11 Na2 123.9(5) . 3_776
O16 W11 Na2 151.6(5) . 3_776
O43 W11 Na2 104.3(4) . 3_776
O44 W12 O45 100.1(4) . .
O44 W12 O46 103.5(5) . .
O45 W12 O46 95.3(4) . .
O44 W12 O42 99.3(5) . .
O45 W12 O42 92.8(5) . .
O46 W12 O42 153.9(4) . .
O44 W12 O20 90.9(4) . .
O45 W12 O20 168.9(4) . .
O46 W12 O20 83.5(4) . .
O42 W12 O20 83.8(5) . .
O44 W12 O43 169.5(4) . .
O45 W12 O43 86.5(4) . .
O46 W12 O43 83.8(4) . .
O42 W12 O43 72.0(4) . .
O20 W12 O43 82.4(4) . .
O47 W13 O48 101.1(5) . .
O47 W13 O46 103.4(5) . .
O48 W13 O46 95.8(4) . .
O47 W13 O49 99.4(4) . .
O48 W13 O49 94.8(4) . .
O46 W13 O49 152.4(4) . .
O47 W13 O23 89.7(5) . .
O48 W13 O23 169.1(4) . .
O46 W13 O23 83.2(4) . .
O49 W13 O23 81.6(4) . .
O47 W13 O50 168.7(4) . .
O48 W13 O50 86.4(4) . .
O46 W13 O50 84.0(4) . .
O49 W13 O50 71.3(3) . .
O23 W13 O50 82.6(3) . .
O51 W14 O52 101.8(5) . .
O51 W14 O49 99.4(4) . .
O52 W14 O49 95.8(4) . .
O51 W14 O53 102.2(4) . .
O52 W14 O53 95.4(4) . .
O49 W14 O53 153.0(4) . .
O51 W14 O26 88.1(4) . .
O52 W14 O26 170.1(4) . .
O49 W14 O26 82.8(4) . .
O53 W14 O26 81.9(4) . .
O51 W14 O50 167.8(4) . .
O52 W14 O50 88.1(4) . .
O49 W14 O50 72.3(4) . .
O53 W14 O50 83.7(4) . .
O26 W14 O50 82.1(3) . .
O51 W14 Na1 36.3(3) . 3_766
O52 W14 Na1 135.9(3) . 3_766
O49 W14 Na1 103.0(3) . 3_766
O53 W14 Na1 85.5(3) . 3_766
O26 W14 Na1 53.7(3) . 3_766
O50 W14 Na1 135.5(2) . 3_766
O54 W15 O55 99.6(4) . .
O54 W15 O53 102.4(4) . .
O55 W15 O53 95.8(4) . .
O54 W15 O38 99.8(4) . .
O55 W15 O38 92.8(4) . .
O53 W15 O38 154.4(4) . .
O54 W15 O30 91.5(4) . .
O55 W15 O30 168.3(4) . .
O53 W15 O30 85.4(4) . .
O38 W15 O30 81.5(4) . .
O54 W15 O39 170.3(4) . .
O55 W15 O39 86.1(3) . .
O53 W15 O39 84.7(4) . .
O38 W15 O39 72.0(3) . .
O30 W15 O39 82.4(3) . .
O18 As1 O32 112.4(4) . .
O18 As1 O25 112.0(4) . .
O32 As1 O25 111.5(4) . .
O18 As1 O6 106.6(4) . .
O32 As1 O6 106.7(5) . .
O25 As1 O6 107.3(5) . .
O50 As2 O43 110.1(4) . .
O50 As2 O39 109.1(4) . .
O43 As2 O39 109.1(4) . .
O50 As2 O56 109.4(4) . .
O43 As2 O56 109.1(4) . .
O39 As2 O56 109.9(4) . .
O45 Mn1 O55 99.1(4) . 3_776
O45 Mn1 O36 93.6(4) . 3_776
O55 Mn1 O36 91.3(3) 3_776 3_776
O45 Mn1 O41 92.8(4) . .
O55 Mn1 O41 94.1(3) 3_776 .
O36 Mn1 O41 170.9(4) 3_776 .
O45 Mn1 O56 171.5(4) . 3_776
O55 Mn1 O56 89.3(4) 3_776 3_776
O36 Mn1 O56 87.1(3) 3_776 3_776
O41 Mn1 O56 85.6(4) . 3_776
O45 Mn1 O56 89.0(3) . .
O55 Mn1 O56 171.5(4) 3_776 .
O36 Mn1 O56 85.8(3) 3_776 .
O41 Mn1 O56 87.8(3) . .
O56 Mn1 O56 82.6(4) 3_776 .
O45 Mn1 Na2 132.6(5) . 3_776
O55 Mn1 Na2 89.2(4) 3_776 3_776
O36 Mn1 Na2 133.0(5) 3_776 3_776
O41 Mn1 Na2 39.9(5) . 3_776
O56 Mn1 Na2 45.9(4) 3_776 3_776
O56 Mn1 Na2 87.1(4) . 3_776
O45 Mn1 Na2 88.7(5) . .
O55 Mn1 Na2 131.9(4) 3_776 .
O36 Mn1 Na2 40.7(4) 3_776 .
O41 Mn1 Na2 133.1(4) . .
O56 Mn1 Na2 86.3(5) 3_776 .
O56 Mn1 Na2 45.3(4) . .
Na2 Mn1 Na2 119.5(4) 3_776 .
O48 Mn2 O52 91.0(4) . .
O48 Mn2 O41 169.0(4) . 3_776
O52 Mn2 O41 92.6(4) . 3_776
O48 Mn2 O56 88.7(4) . .
O52 Mn2 O56 90.2(4) . .
O41 Mn2 O56 80.9(3) 3_776 .
O48 Mn2 O36 93.6(4) . 3_776
O52 Mn2 O36 169.1(4) . 3_776
O41 Mn2 O36 81.1(3) 3_776 3_776
O56 Mn2 O36 80.1(3) . 3_776
O48 Mn2 O57 90.2(5) . .
O52 Mn2 O57 96.5(5) . .
O41 Mn2 O57 99.7(5) 3_776 .
O56 Mn2 O57 173.3(5) . .
O36 Mn2 O57 93.3(5) 3_776 .
W1 O1 Na9 164.2(9) . .
W1 O2 W6 149.9(6) . .
W1 O3 W5 149.4(6) . .
W2 O4 W1 129.7(5) . .
W3 O5 W1 126.3(7) . .
As1 O6 W3 122.7(5) . .
As1 O6 W2 122.5(5) . .
W3 O6 W2 94.2(3) . .
As1 O6 W1 122.0(5) . .
W3 O6 W1 93.8(3) . .
W2 O6 W1 94.0(3) . .
W2 O7 Na7 103.7(5) . .
W2 O8 W8 149.4(6) . .
W2 O8 Na7 93.5(4) . .
W8 O8 Na7 98.6(4) . .
W2 O9 W7 149.6(6) . .
W3 O10 W2 121.3(6) . .
W3 O12 W9 148.9(6) . .
W3 O13 W4 152.3(5) . .
W4 O14 Na4 144.9(6) . .
W9 O15 W4 156.7(6) . .
W4 O16 W11 165.6(7) . .
W4 O17 W5 121.9(6) . .
As1 O18 W5 126.5(5) . .
As1 O18 W4 126.2(5) . .
W5 O18 W4 93.6(3) . .
W5 O20 W12 163.9(6) . .
W5 O21 W6 156.8(6) . .
W6 O23 W13 163.5(6) . .
W7 O24 W6 119.7(5) . .
As1 O25 W7 125.8(5) . .
As1 O25 W6 125.1(5) . .
W7 O25 W6 93.6(3) . .
W7 O26 W14 165.0(6) . .
W7 O26 Na1 91.7(4) . 3_766
W14 O26 Na1 91.7(3) . 3_766
W7 O27 Na1 108.2(5) . 3_766
W7 O28 W8 159.4(5) . .
W8 O29 Na3 155.9(6) . .
W8 O29 Na7 110.5(5) . .
Na3 O29 Na7 93.1(4) . .
W8 O30 W15 163.3(5) . .
W9 O31 W8 121.4(5) . .
As1 O32 W8 125.8(5) . .
As1 O32 W9 125.2(5) . .
W8 O32 W9 94.3(3) . .
W9 O33 Na4 105.5(5) . 3_676
W9 O34 W10 164.7(6) . .
W10 O35 Na6 136.0(6) . .
W10 O35 Na4 120.5(5) . 3_676
Na6 O35 Na4 102.4(5) . 3_676
W10 O36 Mn1 137.4(5) . 3_776
W10 O36 Na2 119.6(7) . 3_776
Mn1 O36 Na2 100.0(7) 3_776 3_776
W10 O36 Mn2 123.1(4) . 3_776
Mn1 O36 Mn2 97.3(4) 3_776 3_776
Na2 O36 Mn2 4.3(6) 3_776 3_776
W11 O37 W10 149.2(5) . .
W10 O38 W15 119.4(5) . .
As2 O39 W15 123.2(4) . .
As2 O39 W10 123.8(4) . .
W15 O39 W10 94.6(3) . .
W11 O41 Na2 120.2(8) . 3_776
W11 O41 Mn1 136.7(5) . .
Na2 O41 Mn1 99.9(7) 3_776 .
W11 O41 Mn2 123.6(5) . 3_776
Na2 O41 Mn2 3.8(6) 3_776 3_776
Mn1 O41 Mn2 97.2(4) . 3_776
W11 O42 W12 121.6(5) . .
As2 O43 W12 123.9(5) . .
As2 O43 W11 123.9(5) . .
W12 O43 W11 94.2(3) . .
W12 O44 Na10 130.8(7) . .
W12 O44 Na5 123.4(6) . .
Na10 O44 Na5 99.2(7) . .
W12 O45 Mn1 137.3(5) . .
W12 O46 W13 147.2(5) . .
W13 O47 Na11 138.2(8) . .
W13 O48 Mn2 137.7(6) . .
W13 O48 Na2 141.1(7) . .
Mn2 O48 Na2 3.4(5) . .
W14 O49 W13 119.8(5) . .
As2 O50 W14 125.8(5) . .
As2 O50 W13 124.3(4) . .
W14 O50 W13 94.6(3) . .
W14 O51 Na1 119.5(5) . 3_766
W14 O52 Mn2 134.5(5) . .
W14 O52 Na2 138.6(7) . .
Mn2 O52 Na2 4.1(6) . .
W15 O53 W14 148.2(6) . .
W15 O54 Na1 140.4(6) . .
W15 O55 Mn1 139.1(5) . 3_776
As2 O56 Mn1 121.3(5) . 3_776
As2 O56 Mn1 121.4(5) . .
Mn1 O56 Mn1 97.4(4) 3_776 .
As2 O56 Mn2 119.6(5) . .
Mn1 O56 Mn2 95.3(4) 3_776 .
Mn1 O56 Mn2 95.6(4) . .
As2 O56 Na2 124.4(7) . .
Mn1 O56 Na2 91.8(7) 3_776 .
Mn1 O56 Na2 92.8(6) . .
Mn2 O56 Na2 4.8(6) . .
Na2 O57 Mn2 4.8(6) . .
Na2 O57 Na6 98.6(8) . 3_776
Mn2 O57 Na6 97.3(5) . 3_776
O9W Na1 O2W 171.2(7) . .
O9W Na1 O54 90.9(6) . .
O2W Na1 O54 89.0(4) . .
O9W Na1 O3W 91.8(7) . .
O2W Na1 O3W 96.9(5) . .
O54 Na1 O3W 82.6(4) . .
O9W Na1 O51 93.1(6) . 3_766
O2W Na1 O51 78.1(4) . 3_766
O54 Na1 O51 83.9(4) . 3_766
O3W Na1 O51 165.7(5) . 3_766
O9W Na1 O27 88.7(6) . 3_766
O2W Na1 O27 94.4(4) . 3_766
O54 Na1 O27 160.7(4) . 3_766
O3W Na1 O27 78.1(4) . 3_766
O51 Na1 O27 115.3(4) 3_766 3_766
O9W Na1 O26 95.2(6) . 3_766
O2W Na1 O26 79.5(4) . 3_766
O54 Na1 O26 141.5(4) . 3_766
O3W Na1 O26 134.9(4) . 3_766
O51 Na1 O26 57.8(3) 3_766 3_766
O27 Na1 O26 57.6(3) 3_766 3_766
O9W Na1 Na5 49.3(6) . 3_776
O2W Na1 Na5 139.6(5) . 3_776
O54 Na1 Na5 91.3(5) . 3_776
O3W Na1 Na5 43.2(4) . 3_776
O51 Na1 Na5 142.1(5) 3_766 3_776
O27 Na1 Na5 74.0(5) 3_766 3_776
O26 Na1 Na5 121.0(4) 3_766 3_776
O9W Na1 W7 96.6(5) . 3_766
O2W Na1 W7 82.5(3) . 3_766
O54 Na1 W7 169.4(4) . 3_766
O3W Na1 W7 104.6(4) . 3_766
O51 Na1 W7 88.1(3) 3_766 3_766
O27 Na1 W7 27.9(2) 3_766 3_766
O26 Na1 W7 30.35(18) 3_766 3_766
Na5 Na1 W7 99.4(4) 3_776 3_766
O9W Na1 W14 100.2(6) . 3_766
O2W Na1 W14 71.4(3) . 3_766
O54 Na1 W14 106.8(3) . 3_766
O3W Na1 W14 164.5(4) . 3_766
O51 Na1 W14 24.2(2) 3_766 3_766
O27 Na1 W14 92.2(3) 3_766 3_766
O26 Na1 W14 34.68(19) 3_766 3_766
Na5 Na1 W14 145.5(3) 3_776 3_766
W7 Na1 W14 64.44(10) 3_766 3_766
O41 Na2 O36 87.1(8) 3_776 3_776
O41 Na2 O57 106.3(10) 3_776 .
O36 Na2 O57 98.3(9) 3_776 .
O41 Na2 O52 92.9(9) 3_776 .
O36 Na2 O52 166.3(12) 3_776 .
O57 Na2 O52 94.8(9) . .
O41 Na2 O48 165.6(12) 3_776 .
O36 Na2 O48 92.5(9) 3_776 .
O57 Na2 O48 88.0(10) . .
O52 Na2 O48 84.1(8) . .
O41 Na2 O56 82.3(9) 3_776 .
O36 Na2 O56 81.0(8) 3_776 .
O57 Na2 O56 171.4(12) . .
O52 Na2 O56 85.4(8) . .
O48 Na2 O56 83.4(8) . .
O41 Na2 Mn1 40.2(5) 3_776 3_776
O36 Na2 Mn1 85.4(7) 3_776 3_776
O57 Na2 Mn1 146.3(10) . 3_776
O52 Na2 Mn1 85.8(7) . 3_776
O48 Na2 Mn1 125.4(9) . 3_776
O56 Na2 Mn1 42.3(5) . 3_776
O41 Na2 Mn1 86.1(7) 3_776 .
O36 Na2 Mn1 39.3(4) 3_776 .
O57 Na2 Mn1 136.2(9) . .
O52 Na2 Mn1 127.0(9) . .
O48 Na2 Mn1 84.5(7) . .
O56 Na2 Mn1 41.9(4) . .
Mn1 Na2 Mn1 60.5(4) 3_776 .
O41 Na2 W11 26.9(4) 3_776 3_776
O36 Na2 W11 81.5(6) 3_776 3_776
O57 Na2 W11 81.1(7) . 3_776
O52 Na2 W11 104.5(8) . 3_776
O48 Na2 W11 166.6(9) . 3_776
O56 Na2 W11 107.2(8) . 3_776
Mn1 Na2 W11 66.3(4) 3_776 3_776
Mn1 Na2 W11 97.9(6) . 3_776
O41 Na2 W10 81.3(6) 3_776 3_776
O36 Na2 W10 26.9(4) 3_776 3_776
O57 Na2 W10 74.9(7) . 3_776
O52 Na2 W10 166.2(9) . 3_776
O48 Na2 W10 104.5(7) . 3_776
O56 Na2 W10 106.1(7) . 3_776
Mn1 Na2 W10 97.5(5) 3_776 3_776
Mn1 Na2 W10 65.5(3) . 3_776
W11 Na2 W10 65.2(4) 3_776 3_776
O41 Na2 Na6 137.1(8) 3_776 3_776
O36 Na2 Na6 70.0(6) 3_776 3_776
O57 Na2 Na6 46.1(6) . 3_776
O52 Na2 Na6 117.7(9) . 3_776
O48 Na2 Na6 55.2(6) . 3_776
O56 Na2 Na6 126.5(8) . 3_776
Mn1 Na2 Na6 155.2(6) 3_776 3_776
Mn1 Na2 Na6 96.6(5) . 3_776
W11 Na2 Na6 111.4(6) 3_776 3_776
W10 Na2 Na6 61.7(4) 3_776 3_776
O29 Na3 O7W 89.2(5) . .
O29 Na3 O17W 175.1(8) . .
O7W Na3 O17W 86.3(7) . .
O29 Na3 O5W 84.4(5) . .
O7W Na3 O5W 95.2(5) . .
O17W Na3 O5W 94.2(7) . .
O29 Na3 O15W 86.3(6) . .
O7W Na3 O15W 83.7(6) . .
O17W Na3 O15W 95.0(8) . .
O5W Na3 O15W 170.6(6) . .
O29 Na3 O13W 90.0(6) . .
O7W Na3 O13W 178.5(6) . .
O17W Na3 O13W 94.6(7) . .
O5W Na3 O13W 86.0(5) . .
O15W Na3 O13W 94.9(6) . .
O29 Na3 Na8 93.5(4) . .
O7W Na3 Na8 42.2(5) . .
O17W Na3 Na8 84.4(6) . .
O5W Na3 Na8 137.4(5) . .
O15W Na3 Na8 42.3(5) . .
O13W Na3 Na8 136.5(5) . .
O29 Na3 Na7 48.7(3) . .
O7W Na3 Na7 137.7(5) . .
O17W Na3 Na7 135.8(6) . .
O5W Na3 Na7 79.7(4) . .
O15W Na3 Na7 94.9(5) . .
O13W Na3 Na7 41.6(5) . .
Na8 Na3 Na7 128.8(4) . .
O14 Na4 O21W 96.0(9) . .
O14 Na4 O35 170.9(6) . 3_676
O21W Na4 O35 88.7(9) . 3_676
O14 Na4 O8W 90.1(5) . .
O21W Na4 O8W 173.0(9) . .
O35 Na4 O8W 85.7(5) 3_676 .
O14 Na4 O12W 92.8(6) . .
O21W Na4 O12W 91.2(9) . .
O35 Na4 O12W 79.3(5) 3_676 .
O8W Na4 O12W 91.9(7) . .
O14 Na4 O33 74.0(4) . 3_676
O21W Na4 O33 90.3(8) . 3_676
O35 Na4 O33 113.9(4) 3_676 3_676
O8W Na4 O33 88.1(5) . 3_676
O12W Na4 O33 166.8(5) . 3_676
O14 Na4 W10 160.0(4) . 3_676
O21W Na4 W10 96.7(8) . 3_676
O35 Na4 W10 24.5(2) 3_676 3_676
O8W Na4 W10 76.5(4) . 3_676
O12W Na4 W10 102.3(5) . 3_676
O33 Na4 W10 90.6(3) 3_676 3_676
O14 Na4 W9 99.6(4) . 3_676
O21W Na4 W9 96.6(8) . 3_676
O35 Na4 W9 87.6(3) 3_676 3_676
O8W Na4 W9 79.0(4) . 3_676
O12W Na4 W9 164.6(5) . 3_676
O33 Na4 W9 27.1(2) 3_676 3_676
W10 Na4 W9 63.70(14) 3_676 3_676
O14 Na4 Na6 134.2(5) . 3_676
O21W Na4 Na6 83.2(8) . 3_676
O35 Na4 Na6 38.6(3) 3_676 3_676
O8W Na4 Na6 95.0(5) . 3_676
O12W Na4 Na6 41.7(5) . 3_676
O33 Na4 Na6 151.5(4) 3_676 3_676
W10 Na4 Na6 62.9(2) 3_676 3_676
W9 Na4 Na6 126.1(3) 3_676 3_676
O14 Na4 Na9 72.1(5) . 2_655
O21W Na4 Na9 23.9(8) . 2_655
O35 Na4 Na9 112.2(5) 3_676 2_655
O8W Na4 Na9 162.1(5) . 2_655
O12W Na4 Na9 91.2(7) . 2_655
O33 Na4 Na9 84.9(5) 3_676 2_655
W10 Na4 Na9 120.0(4) 3_676 2_655
W9 Na4 Na9 101.3(4) 3_676 2_655
Na6 Na4 Na9 99.0(5) 3_676 2_655
O6W Na5 O34W 87.3(12) 2_755 .
O6W Na5 O3W 174.7(11) 2_755 3_776
O34W Na5 O3W 92.6(12) . 3_776
O6W Na5 O44 77.0(8) 2_755 .
O34W Na5 O44 83.5(12) . .
O3W Na5 O44 97.7(7) 3_776 .
O6W Na5 O28W 91.7(13) 2_755 3_776
O34W Na5 O28W 176.6(17) . 3_776
O3W Na5 O28W 88.7(12) 3_776 3_776
O44 Na5 O28W 99.4(13) . 3_776
O6W Na5 Na11 54.1(8) 2_755 2_755
O34W Na5 Na11 65.1(12) . 2_755
O3W Na5 Na11 130.4(9) 3_776 2_755
O44 Na5 Na11 120.9(8) . 2_755
O28W Na5 Na11 111.7(13) 3_776 2_755
O6W Na5 O9W 100.2(9) 2_755 3_776
O34W Na5 O9W 99.4(12) . 3_776
O3W Na5 O9W 85.0(7) 3_776 3_776
O44 Na5 O9W 175.9(10) . 3_776
O28W Na5 O9W 77.6(13) 3_776 3_776
Na11 Na5 O9W 58.5(7) 2_755 3_776
O6W Na5 O30W 79.8(11) 2_755 2_755
O34W Na5 O30W 13.8(12) . 2_755
O3W Na5 O30W 101.1(11) 3_776 2_755
O44 Na5 O30W 93.1(10) . 2_755
O28W Na5 O30W 162.9(15) 3_776 2_755
Na11 Na5 O30W 51.4(10) 2_755 2_755
O9W Na5 O30W 89.3(10) 3_776 2_755
O6W Na5 Na1 141.1(9) 2_755 3_776
O34W Na5 Na1 92.7(10) . 3_776
O3W Na5 Na1 44.2(4) 3_776 3_776
O44 Na5 Na1 141.7(7) . 3_776
O28W Na5 Na1 86.1(11) 3_776 3_776
Na11 Na5 Na1 90.9(7) 2_755 3_776
O9W Na5 Na1 41.4(5) 3_776 3_776
O30W Na5 Na1 91.3(9) 2_755 3_776
O6W Na5 Na10 38.2(6) 2_755 .
O34W Na5 Na10 83.6(10) . .
O3W Na5 Na10 136.5(8) 3_776 .
O44 Na5 Na10 38.8(4) . .
O28W Na5 Na10 97.6(12) 3_776 .
Na11 Na5 Na10 86.9(6) 2_755 .
O9W Na5 Na10 138.4(7) 3_776 .
O30W Na5 Na10 84.9(9) 2_755 .
Na1 Na5 Na10 176.2(7) 3_776 .
O25W Na6 O35 160.7(11) . .
O25W Na6 O19W 97.5(11) . .
O35 Na6 O19W 98.2(8) . .
O25W Na6 O12W 91.7(9) . 3_676
O35 Na6 O12W 78.5(6) . 3_676
O19W Na6 O12W 155.4(10) . 3_676
O25W Na6 O20W 101.3(11) . .
O35 Na6 O20W 93.2(8) . .
O19W Na6 O20W 76.4(9) . .
O12W Na6 O20W 79.5(9) 3_676 .
O25W Na6 O57 93.6(11) . 3_776
O35 Na6 O57 68.7(6) . 3_776
O19W Na6 O57 120.1(8) . 3_776
O12W Na6 O57 81.7(7) 3_676 3_776
O20W Na6 O57 156.3(8) . 3_776
O25W Na6 Na4 131.8(8) . 3_676
O35 Na6 Na4 39.0(3) . 3_676
O19W Na6 Na4 128.3(8) . 3_676
O12W Na6 Na4 40.4(5) 3_676 3_676
O20W Na6 Na4 79.0(6) . 3_676
O57 Na6 Na4 77.3(5) 3_776 3_676
O25W Na6 Na2 102.3(9) . 3_776
O35 Na6 Na2 68.1(5) . 3_776
O19W Na6 Na2 84.9(7) . 3_776
O12W Na6 Na2 115.4(7) 3_676 3_776
O20W Na6 Na2 151.5(8) . 3_776
O57 Na6 Na2 35.3(5) 3_776 3_776
Na4 Na6 Na2 96.7(5) 3_676 3_776
O1W Na7 O23W 96.3(7) . .
O1W Na7 O11W 175.2(6) . .
O23W Na7 O11W 88.3(7) . .
O1W Na7 O13W 93.2(6) . .
O23W Na7 O13W 85.8(7) . .
O11W Na7 O13W 88.5(6) . .
O1W Na7 O7 88.4(6) . .
O23W Na7 O7 80.9(7) . .
O11W Na7 O7 91.0(5) . .
O13W Na7 O7 166.7(6) . .
O1W Na7 O29 96.7(5) . .
O23W Na7 O29 159.9(7) . .
O11W Na7 O29 79.2(5) . .
O13W Na7 O29 78.2(5) . .
O7 Na7 O29 114.7(4) . .
O1W Na7 O8 84.2(5) . .
O23W Na7 O8 140.5(8) . .
O11W Na7 O8 91.3(5) . .
O13W Na7 O8 133.7(6) . .
O7 Na7 O8 59.6(3) . .
O29 Na7 O8 56.4(3) . .
O1W Na7 W2 89.3(5) . .
O23W Na7 W2 109.1(7) . .
O11W Na7 W2 87.8(4) . .
O13W Na7 W2 164.5(5) . .
O7 Na7 W2 28.5(2) . .
O29 Na7 W2 86.3(3) . .
O8 Na7 W2 31.4(2) . .
O1W Na7 Na3 99.4(5) . .
O23W Na7 Na3 124.0(7) . .
O11W Na7 Na3 79.0(4) . .
O13W Na7 Na3 40.2(4) . .
O7 Na7 Na3 152.3(4) . .
O29 Na7 Na3 38.2(3) . .
O8 Na7 Na3 94.5(3) . .
W2 Na7 Na3 124.3(3) . .
O27W Na8 O14W 91.8(13) . .
O27W Na8 O15W 174.5(14) . .
O14W Na8 O15W 93.1(9) . .
O27W Na8 O7W 100.3(14) . .
O14W Na8 O7W 84.3(8) . .
O15W Na8 O7W 82.7(8) . .
O27W Na8 O33W 85(2) . 4_576
O14W Na8 O33W 89.9(14) . 4_576
O15W Na8 O33W 92.7(16) . 4_576
O7W Na8 O33W 172.4(18) . 4_576
O27W Na8 Na3 139.5(14) . .
O14W Na8 Na3 94.6(7) . .
O15W Na8 Na3 42.4(5) . .
O7W Na8 Na3 41.0(5) . .
O33W Na8 Na3 135.0(16) 4_576 .
O26W Na9 O21W 106.3(15) . 2_645
O26W Na9 O33W 156.7(19) . .
O21W Na9 O33W 92.8(18) 2_645 .
O26W Na9 O1 79.1(11) . .
O21W Na9 O1 98.0(13) 2_645 .
O33W Na9 O1 85.2(17) . .
O26W Na9 O23W 91.1(11) . 2_655
O21W Na9 O23W 80.6(11) 2_645 2_655
O33W Na9 O23W 105.3(18) . 2_655
O1 Na9 O23W 169.4(11) . 2_655
O26W Na9 Na12 46.5(11) . 2_655
O21W Na9 Na12 147.5(12) 2_645 2_655
O33W Na9 Na12 118.4(17) . 2_655
O1 Na9 Na12 93.6(8) . 2_655
O23W Na9 Na12 82.5(8) 2_655 2_655
O26W Na9 Na4 86.5(11) . 2_645
O21W Na9 Na4 24.5(8) 2_645 2_645
O33W Na9 Na4 115.1(16) . 2_645
O1 Na9 Na4 108.7(9) . 2_645
O23W Na9 Na4 66.1(6) 2_655 2_645
Na12 Na9 Na4 123.2(7) 2_655 2_645
O4W Na10 O44 153.3(19) . .
O4W Na10 O10W 82.6(15) . .
O44 Na10 O10W 96.7(8) . .
O4W Na10 O6W 109.3(15) . 2_755
O44 Na10 O6W 75.6(7) . 2_755
O10W Na10 O6W 166.6(10) . 2_755
O4W Na10 O24W 83.2(18) . .
O44 Na10 O24W 70.2(9) . .
O10W Na10 O24W 95.5(11) . .
O6W Na10 O24W 92.2(11) 2_755 .
O4W Na10 O22W 99.1(17) . .
O44 Na10 O22W 107.0(8) . .
O10W Na10 O22W 79.1(9) . .
O6W Na10 O22W 92.5(9) 2_755 .
O24W Na10 O22W 173.7(11) . .
O4W Na10 Na11 80.0(15) . .
O44 Na10 Na11 116.7(7) . .
O10W Na10 Na11 41.1(6) . .
O6W Na10 Na11 132.8(9) 2_755 .
O24W Na10 Na11 135.0(11) . .
O22W Na10 Na11 40.7(7) . .
O4W Na10 Na5 137.3(14) . .
O44 Na10 Na5 42.0(5) . .
O10W Na10 Na5 137.7(8) . .
O6W Na10 Na5 33.6(6) 2_755 .
O24W Na10 Na5 79.9(10) . .
O22W Na10 Na5 101.8(8) . .
Na11 Na10 Na5 137.0(7) . .
O6W Na11 O22W 154.4(13) . .
O6W Na11 O10W 103.5(11) . .
O22W Na11 O10W 83.1(10) . .
O6W Na11 O30W 91.8(13) . .
O22W Na11 O30W 80.9(13) . .
O10W Na11 O30W 163.9(14) . .
O6W Na11 O47 76.4(8) . .
O22W Na11 O47 79.2(9) . .
O10W Na11 O47 88.0(8) . .
O30W Na11 O47 90.9(12) . .
O6W Na11 O9W 100.9(11) . 4_575
O22W Na11 O9W 104.7(10) . 4_575
O10W Na11 O9W 78.4(9) . 4_575
O30W Na11 O9W 103.8(12) . 4_575
O47 Na11 O9W 165.1(12) . 4_575
O6W Na11 Na5 52.3(8) . 2_745
O22W Na11 Na5 143.5(11) . 2_745
O10W Na11 Na5 121.8(12) . 2_745
O30W Na11 Na5 71.6(12) . 2_745
O47 Na11 Na5 123.8(9) . 2_745
O9W Na11 Na5 61.0(8) 4_575 2_745
O6W Na11 O34W 78.6(12) . 2_745
O22W Na11 O34W 98.6(13) . 2_745
O10W Na11 O34W 171.3(13) . 2_745
O30W Na11 O34W 18.8(12) . 2_745
O47 Na11 O34W 100.6(12) . 2_745
O9W Na11 O34W 93.0(11) 4_575 2_745
Na5 Na11 O34W 52.8(11) 2_745 2_745
O6W Na11 Na10 143.0(10) . .
O22W Na11 Na10 46.3(8) . .
O10W Na11 Na10 39.7(6) . .
O30W Na11 Na10 124.5(12) . .
O47 Na11 Na10 94.0(7) . .
O9W Na11 Na10 79.3(8) 4_575 .
Na5 Na11 Na10 140.3(9) 2_745 .
O34W Na11 Na10 138.4(11) 2_745 .
O32W Na12 O18W 105.0(19) 2_645 .
O32W Na12 O24W 149(2) 2_645 1_545
O18W Na12 O24W 104.5(13) . 1_545
O32W Na12 O29W 76.2(19) 2_645 1_545
O18W Na12 O29W 162(2) . 1_545
O24W Na12 O29W 78.4(15) 1_545 1_545
O32W Na12 O26W 86(2) 2_645 2_645
O18W Na12 O26W 75.4(13) . 2_645
O24W Na12 O26W 109.3(15) 1_545 2_645
O29W Na12 O26W 86.4(16) 1_545 2_645
O32W Na12 O34W 109(2) 2_645 1_545
O18W Na12 O34W 77.0(12) . 1_545
O24W Na12 O34W 70.6(14) 1_545 1_545
O29W Na12 O34W 120.5(19) 1_545 1_545
O26W Na12 O34W 151.3(14) 2_645 1_545
O32W Na12 O30W 96(2) 2_645 2_745
O18W Na12 O30W 91.4(14) . 2_745
O24W Na12 O30W 75.4(15) 1_545 2_745
O29W Na12 O30W 106.9(18) 1_545 2_745
O26W Na12 O30W 166.7(14) 2_645 2_745
O34W Na12 O30W 17.3(10) 1_545 2_745
O32W Na12 Na9 54.4(18) 2_645 2_645
O18W Na12 Na9 74.3(11) . 2_645
O24W Na12 Na9 143.9(16) 1_545 2_645
O29W Na12 Na9 92.6(15) 1_545 2_645
O26W Na12 Na9 34.8(8) 2_645 2_645
O34W Na12 Na9 139.9(13) 1_545 2_645
O30W Na12 Na9 140.0(13) 2_745 2_645
Na5 O3W Na1 92.6(7) 3_776 .
Na5 O6W Na11 73.6(10) 2_745 .
Na5 O6W Na10 108.1(10) 2_745 2_745
Na11 O6W Na10 145.7(12) . 2_745
Na3 O7W Na8 96.7(7) . .
Na1 O9W Na11 128.6(10) . 4_576
Na1 O9W Na5 89.3(8) . 3_776
Na11 O9W Na5 60.5(8) 4_576 3_776
Na10 O10W Na11 99.1(9) . .
Na4 O12W Na6 97.9(7) . 3_676
Na3 O13W Na7 98.3(5) . .
Na8 O15W Na3 95.3(7) . .
Na9 O21W Na4 131.6(15) 2_655 .
Na11 O22W Na10 93.0(11) . .
Na7 O23W Na9 123.9(11) . 2_645
Na12 O24W Na10 152.9(17) 1_565 .
Na9 O26W Na12 98.7(13) . 2_655
O34W O30W Na11 97(4) 2_745 .
O34W O30W Na12 74(4) 2_745 2_755
Na11 O30W Na12 149.9(17) . 2_755
O34W O30W Na5 40(4) 2_745 2_745
Na11 O30W Na5 57.0(10) . 2_745
Na12 O30W Na5 110.6(14) 2_755 2_745
Na9 O33W Na8 133(2) . 4_575
O30W O34W Na5 126(5) 2_755 .
O30W O34W Na11 64(4) 2_755 2_755
Na5 O34W Na11 62.1(13) . 2_755
O30W O34W Na12 89(4) 2_755 1_565
Na5 O34W Na12 138.5(18) . 1_565
Na11 O34W Na12 140.8(16) 2_755 1_565

loop_
_geom_bond_atom_site_label_1
_geom_bond_atom_site_label_2
_geom_bond_distance
_geom_bond_site_symmetry_2
W1 O1 1.724(12) .
W1 O2 1.860(11) .
W1 O3 1.880(11) .
W1 O4 1.947(9) .
W1 O5 1.996(15) .
W1 O6 2.336(10) .
W2 O7 1.757(11) .
W2 O4 1.821(10) .
W2 O9 1.840(11) .
W2 O8 1.866(10) .
W2 O10 1.977(12) .
W2 O6 2.328(9) .
W2 Na7 3.573(9) .
W3 O11 1.724(10) .
W3 O5 1.814(15) .
W3 O13 1.864(9) .
W3 O12 1.876(10) .
W3 O10 1.929(12) .
W3 O6 2.321(9) .
W4 O14 1.733(10) .
W4 O16 1.797(10) .
W4 O17 1.917(11) .
W4 O15 1.929(11) .
W4 O13 1.996(9) .
W4 O18 2.304(9) .
W5 O19 1.735(13) .
W5 O20 1.826(9) .
W5 O21 1.903(10) .
W5 O17 1.927(11) .
W5 O3 2.004(11) .
W5 O18 2.304(9) .
W6 O22 1.712(11) .
W6 O23 1.798(10) .
W6 O21 1.911(10) .
W6 O24 1.951(10) .
W6 O2 2.011(11) .
W6 O25 2.306(9) .
W7 O27 1.745(10) .
W7 O26 1.788(9) .
W7 O28 1.884(9) .
W7 O24 1.922(9) .
W7 O9 2.037(10) .
W7 O25 2.290(9) .
W7 Na1 3.536(6) 3_766
W8 O29 1.743(10) .
W8 O30 1.809(9) .
W8 O28 1.905(10) .
W8 O31 1.951(10) .
W8 O8 2.007(10) .
W8 O32 2.302(9) .
W9 O33 1.739(11) .
W9 O34 1.837(9) .
W9 O15 1.873(10) .
W9 O31 1.937(10) .
W9 O12 1.998(10) .
W9 O32 2.321(9) .
W9 Na4 3.679(9) 3_676
W10 O35 1.728(9) .
W10 O36 1.798(9) .
W10 O37 1.932(9) .
W10 O38 1.940(9) .
W10 O34 2.031(10) .
W10 O39 2.300(9) .
W10 Na2 3.460(18) 3_776
W10 Na4 3.585(7) 3_676
W11 O40 1.724(9) .
W11 O41 1.784(9) .
W11 O37 1.907(9) .
W11 O42 1.928(10) .
W11 O16 2.061(10) .
W11 O43 2.328(9) .
W11 Na2 3.41(2) 3_776
W12 O44 1.750(10) .
W12 O45 1.792(9) .
W12 O46 1.910(9) .
W12 O42 1.938(10) .
W12 O20 2.059(9) .
W12 O43 2.278(9) .
W13 O47 1.709(10) .
W13 O48 1.745(11) .
W13 O46 1.932(9) .
W13 O49 1.962(10) .
W13 O23 2.121(10) .
W13 O50 2.294(9) .
W14 O51 1.754(9) .
W14 O52 1.775(9) .
W14 O49 1.922(9) .
W14 O53 1.928(9) .
W14 O26 2.119(9) .
W14 O50 2.281(8) .
W14 Na1 3.723(6) 3_766
W15 O54 1.735(10) .
W15 O55 1.781(8) .
W15 O53 1.899(9) .
W15 O38 1.969(9) .
W15 O30 2.090(9) .
W15 O39 2.292(9) .
As1 O18 1.662(9) .
As1 O32 1.667(10) .
As1 O25 1.685(9) .
As1 O6 1.722(9) .
As2 O50 1.691(9) .
As2 O43 1.691(9) .
As2 O39 1.696(9) .
As2 O56 1.702(9) .
Mn1 O45 2.086(10) .
Mn1 O55 2.111(8) 3_776
Mn1 O36 2.136(9) 3_776
Mn1 O41 2.155(9) .
Mn1 O56 2.215(9) 3_776
Mn1 O56 2.218(9) .
Mn1 Na2 3.29(2) 3_776
Mn1 Na2 3.32(2) .
Mn2 O48 2.173(11) .
Mn2 O52 2.192(10) .
Mn2 O41 2.286(11) 3_776
Mn2 O56 2.293(10) .
Mn2 O36 2.313(10) 3_776
Mn2 O57 2.353(14) .
O1 Na9 2.43(3) .
O7 Na7 2.722(16) .
O8 Na7 2.936(12) .
O14 Na4 2.299(12) .
O26 Na1 3.000(11) 3_766
O27 Na1 2.578(12) 3_766
O29 Na3 2.323(13) .
O29 Na7 2.818(14) .
O33 Na4 2.810(15) 3_676
O35 Na6 2.362(17) .
O35 Na4 2.383(11) 3_676
O36 Mn1 2.136(9) 3_776
O36 Na2 2.20(2) 3_776
O36 Mn2 2.313(10) 3_776
O41 Na2 2.14(3) 3_776
O41 Mn2 2.286(11) 3_776
O44 Na10 2.346(19) .
O44 Na5 2.51(2) .
O47 Na11 2.45(2) .
O48 Na2 2.33(3) .
O51 Na1 2.531(12) 3_766
O52 Na2 2.32(2) .
O54 Na1 2.408(12) .
O55 Mn1 2.111(8) 3_776
O56 Mn1 2.215(9) 3_776
O56 Na2 2.36(2) .
O57 Na2 2.29(3) .
O57 Na6 2.85(2) 3_776
Na1 O9W 2.289(19) .
Na1 O2W 2.367(13) .
Na1 O3W 2.415(14) .
Na1 O51 2.531(12) 3_766
Na1 O27 2.579(12) 3_766
Na1 O26 3.000(12) 3_766
Na1 Na5 3.460(18) 3_776
Na1 W7 3.536(6) 3_766
Na1 W14 3.723(6) 3_766
Na2 O41 2.14(3) 3_776
Na2 O36 2.20(2) 3_776
Na2 Mn1 3.29(2) 3_776
Na2 W11 3.41(2) 3_776
Na2 W10 3.460(18) 3_776
Na2 Na6 3.91(3) 3_776
Na3 O7W 2.351(18) .
Na3 O17W 2.38(2) .
Na3 O5W 2.404(14) .
Na3 O15W 2.410(17) .
Na3 O13W 2.442(19) .
Na3 Na8 3.56(2) .
Na3 Na7 3.748(13) .
Na4 O21W 2.34(3) .
Na4 O35 2.384(11) 3_676
Na4 O8W 2.419(17) .
Na4 O12W 2.42(2) .
Na4 O33 2.810(15) 3_676
Na4 W10 3.585(7) 3_676
Na4 W9 3.679(9) 3_676
Na4 Na6 3.699(16) 3_676
Na4 Na9 4.21(3) 2_655
Na5 O6W 2.15(3) 2_755
Na5 O34W 2.35(5) .
Na5 O3W 2.37(2) 3_776
Na5 O28W 2.51(6) 3_776
Na5 Na11 2.61(3) 2_755
Na5 O9W 2.62(3) 3_776
Na5 O30W 2.95(4) 2_755
Na5 Na1 3.460(18) 3_776
Na5 Na10 3.70(2) .
Na6 O25W 2.36(3) .
Na6 O19W 2.37(3) .
Na6 O12W 2.48(2) 3_676
Na6 O20W 2.58(3) .
Na6 O57 2.85(2) 3_776
Na6 Na4 3.699(16) 3_676
Na6 Na2 3.91(3) 3_776
Na7 O1W 2.300(15) .
Na7 O23W 2.36(3) .
Na7 O11W 2.409(16) .
Na7 O13W 2.51(2) .
Na8 O27W 2.38(5) .
Na8 O14W 2.40(3) .
Na8 O15W 2.40(2) .
Na8 O7W 2.41(2) .
Na8 O33W 2.53(6) 4_576
Na9 O26W 2.22(4) .
Na9 O21W 2.28(4) 2_645
Na9 O33W 2.35(6) .
Na9 O23W 2.98(4) 2_655
Na9 Na12 3.84(5) 2_655
Na9 Na4 4.21(3) 2_645
Na10 O4W 2.23(7) .
Na10 O10W 2.36(3) .
Na10 O6W 2.41(3) 2_755
Na10 O24W 2.58(3) .
Na10 O22W 2.64(3) .
Na10 Na11 3.64(3) .
Na11 O6W 2.20(3) .
Na11 O22W 2.38(3) .
Na11 O10W 2.43(3) .
Na11 O30W 2.43(4) .
Na11 O9W 2.56(3) 4_575
Na11 Na5 2.61(3) 2_745
Na11 O34W 2.68(5) 2_745
Na12 O32W 2.20(7) 2_645
Na12 O18W 2.39(3) .
Na12 O24W 2.46(5) 1_545
Na12 O29W 2.53(6) 1_545
Na12 O26W 2.82(5) 2_645
Na12 O34W 2.82(6) 1_545
Na12 O30W 2.94(6) 2_745
Na12 Na9 3.84(5) 2_645
O3W Na5 2.37(2) 3_776
O6W Na5 2.15(3) 2_745
O6W Na10 2.41(3) 2_745
O9W Na11 2.56(3) 4_576
O9W Na5 2.62(3) 3_776
O12W Na6 2.48(2) 3_676
O21W Na9 2.28(4) 2_655
O23W Na9 2.98(4) 2_645
O24W Na12 2.46(5) 1_565
O26W Na12 2.82(5) 2_655
O28W Na5 2.51(6) 3_776
O29W Na12 2.53(6) 1_565
O30W O34W 0.87(5) 2_745
O30W Na12 2.94(6) 2_755
O30W Na5 2.95(4) 2_745
O32W Na12 2.20(7) 2_655
O33W Na8 2.53(6) 4_575
O34W O30W 0.87(5) 2_755
O34W Na11 2.68(5) 2_755
O34W Na12 2.82(6) 1_565
